data_2238116
loop_
_publ_author_name
'Rosien, Jan-Ruven'
'Seichter, Wilhelm'
'Mazik, Monika'

_publ_section_title
;
 2,2',2''-[(2,4,6-Trimethoxybenzene-1,3,5-triyl)tris(methylene)]tris(isoindole-1,3-dione)
;
_journal_coeditor_code ZQ2198
_journal_issue 5
_journal_name_full 'Acta Crystallographica Section E'
_journal_page_first o680
_journal_paper_doi 10.1107/S1600536813008428
_journal_volume 69
_journal_year 2013
_chemical_formula_iupac 'C36 H27 N3 O9'
_chemical_formula_moiety 'C36 H27 N3 O9'
_chemical_formula_sum 'C36 H27 N3 O9'
_chemical_formula_weight 645.61
_chemical_name_common
;
1,3,5-Tris[(phthalimido)methyl]-2,4,6-trimethoxybenzene
;
_chemical_name_systematic 2,2',2''-[(2,4,6-Trimethoxybenzene-1,3,5-triyl)tris(methylene)]tris(isoindole-1,3-dione)
_space_group_IT_number 2
_symmetry_cell_setting triclinic
_symmetry_space_group_name_Hall '-P 1'
_symmetry_space_group_name_H-M 'P -1'
_atom_sites_solution_hydrogens geom
_atom_sites_solution_primary direct
_atom_sites_solution_secondary difmap
_audit_creation_method SHELXL-97
_cell_angle_alpha 79.8040(10)
_cell_angle_beta 79.5120(10)
_cell_angle_gamma 83.8740(10)
_cell_formula_units_Z 2
_cell_length_a 10.2370(3)
_cell_length_b 10.3671(3)
_cell_length_c 14.6501(4)
_cell_measurement_reflns_used 9907
_cell_measurement_temperature 100(2)
_cell_measurement_theta_max 29.21
_cell_measurement_theta_min 2.28
_cell_volume 1500.20(7)
_computing_cell_refinement 'SAINT (Bruker, 2008)'
_computing_data_collection 'APEX2 (Bruker, 2008)'
_computing_data_reduction 'SAINT (Bruker, 2008)'
_computing_molecular_graphics 'ORTEP-3 for Windows (Farrugia, 2012)'
_computing_publication_material 'SHELXTL (Sheldrick, 2008)'
_computing_structure_refinement 'SHELXL97 (Sheldrick, 2008)'
_computing_structure_solution 'SHELXS97 (Sheldrick, 2008)'
_diffrn_ambient_temperature 100(2)
_diffrn_measured_fraction_theta_full 0.997
_diffrn_measured_fraction_theta_max 0.997
_diffrn_measurement_device_type 'Bruker APEXII CCD area-detector'
_diffrn_measurement_method 'phi and omega scans'
_diffrn_radiation_monochromator graphite
_diffrn_radiation_source 'fine-focus sealed tube'
_diffrn_radiation_type MoK\a
_diffrn_radiation_wavelength 0.71073
_diffrn_reflns_av_R_equivalents 0.0207
_diffrn_reflns_av_sigmaI/netI 0.0185
_diffrn_reflns_limit_h_max 13
_diffrn_reflns_limit_h_min -14
_diffrn_reflns_limit_k_max 14
_diffrn_reflns_limit_k_min -14
_diffrn_reflns_limit_l_max 20
_diffrn_reflns_limit_l_min -20
_diffrn_reflns_number 29692
_diffrn_reflns_theta_full 29.10
_diffrn_reflns_theta_max 29.10
_diffrn_reflns_theta_min 1.43
_exptl_absorpt_coefficient_mu 0.104
_exptl_absorpt_correction_T_max 0.971
_exptl_absorpt_correction_T_min 0.949
_exptl_absorpt_correction_type multi-scan
_exptl_absorpt_process_details '(SADABS; Bruker, 2008)'
_exptl_crystal_colour colourless
_exptl_crystal_density_diffrn 1.429
_exptl_crystal_density_method 'not measured'
_exptl_crystal_description irregular
_exptl_crystal_F_000 672
_exptl_crystal_size_max 0.51
_exptl_crystal_size_mid 0.50
_exptl_crystal_size_min 0.28
_refine_diff_density_max 0.461
_refine_diff_density_min -0.345
_refine_ls_extinction_method none
_refine_ls_goodness_of_fit_ref 0.956
_refine_ls_hydrogen_treatment constr
_refine_ls_matrix_type full
_refine_ls_number_parameters 436
_refine_ls_number_reflns 8026
_refine_ls_number_restraints 0
_refine_ls_restrained_S_all 0.956
_refine_ls_R_factor_all 0.0454
_refine_ls_R_factor_gt 0.0394
_refine_ls_shift/su_max 0.000
_refine_ls_shift/su_mean 0.000
_refine_ls_structure_factor_coef Fsqd
_refine_ls_weighting_details 'w=1/[\s^2^(Fo^2^)+(0.0441P)^2^+0.9580P] where P=(Fo^2^+2Fc^2^)/3'
_refine_ls_weighting_scheme calc
_refine_ls_wR_factor_gt 0.0954
_refine_ls_wR_factor_ref 0.1000
_reflns_number_gt 6992
_reflns_number_total 8026
_reflns_threshold_expression I>2sigma(I)
_cod_data_source_file zq2198.cif
_cod_data_source_block I
_cod_database_code 2238116
_cod_database_fobs_code 2238116

loop_
_symmetry_equiv_pos_as_xyz
'x, y, z'
'-x, -y, -z'

loop_
_atom_site_type_symbol
_atom_site_label
_atom_site_fract_x
_atom_site_fract_y
_atom_site_fract_z
_atom_site_U_iso_or_equiv
_atom_site_adp_type
_atom_site_calc_flag
_atom_site_refinement_flags
_atom_site_occupancy
_atom_site_symmetry_multiplicity
O O1 0.12796(8) 0.66212(7) 0.18783(5) 0.01633(15) Uani d . 1 1
O O2 0.22988(8) 0.36078(8) 0.45741(5) 0.01958(17) Uani d . 1 1
O O3 -0.12369(9) 0.28557(9) 0.30721(6) 0.02355(18) Uani d . 1 1
O O4 0.00470(9) 0.69783(9) 0.00364(6) 0.02422(18) Uani d . 1 1
O O5 -0.30723(8) 0.65590(9) 0.27100(6) 0.02150(17) Uani d . 1 1
O O6 0.48284(9) 0.35909(9) 0.24204(6) 0.02684(19) Uani d . 1 1
O O7 0.38511(8) 0.80269(8) 0.17348(6) 0.02226(17) Uani d . 1 1
O O8 0.15450(10) 0.11530(9) 0.61971(6) 0.0286(2) Uani d . 1 1
O O9 0.16627(11) 0.05026(11) 0.31774(7) 0.0358(2) Uani d . 1 1
N N1 -0.13167(9) 0.64776(9) 0.14771(6) 0.01741(18) Uani d . 1 1
N N2 0.40392(9) 0.57826(9) 0.22568(7) 0.01757(18) Uani d . 1 1
N N3 0.13324(10) 0.10612(10) 0.46635(7) 0.0210(2) Uani d . 1 1
C C1 0.00047(10) 0.47455(10) 0.24429(7) 0.01530(19) Uani d . 1 1
C C2 0.10435(10) 0.54768(10) 0.25067(7) 0.01478(19) Uani d . 1 1
C C3 0.18863(10) 0.50669(11) 0.31740(7) 0.0156(2) Uani d . 1 1
C C4 0.15679(11) 0.39756(11) 0.38509(7) 0.0164(2) Uani d . 1 1
C C5 0.05402(11) 0.32162(11) 0.38223(8) 0.0177(2) Uani d . 1 1
C C6 -0.02044(11) 0.35899(11) 0.30973(8) 0.0172(2) Uani d . 1 1
C C7 0.08112(12) 0.77913(11) 0.22889(8) 0.0208(2) Uani d . 1 1
H H7A -0.0131 0.7745 0.2571 0.031 Uiso calc R 1 1
H H7B 0.0913 0.8568 0.1799 0.031 Uiso calc R 1 1
H H7C 0.1334 0.7854 0.2775 0.031 Uiso calc R 1 1
C C8 0.18680(13) 0.43689(14) 0.53196(8) 0.0265(3) Uani d . 1 1
H H8A 0.2009 0.5296 0.5079 0.040 Uiso calc R 1 1
H H8B 0.2382 0.4053 0.5829 0.040 Uiso calc R 1 1
H H8C 0.0919 0.4277 0.5560 0.040 Uiso calc R 1 1
C C9 -0.09626(15) 0.20079(13) 0.23660(9) 0.0295(3) Uani d . 1 1
H H9A -0.0609 0.2516 0.1757 0.044 Uiso calc R 1 1
H H9B -0.1787 0.1641 0.2319 0.044 Uiso calc R 1 1
H H9C -0.0305 0.1291 0.2542 0.044 Uiso calc R 1 1
C C10 -0.08810(11) 0.50962(11) 0.16956(8) 0.0177(2) Uani d . 1 1
H H10A -0.0395 0.4804 0.1110 0.021 Uiso calc R 1 1
H H10B -0.1681 0.4592 0.1903 0.021 Uiso calc R 1 1
C C11 -0.08304(11) 0.72973(11) 0.06444(8) 0.0187(2) Uani d . 1 1
C C12 -0.16249(11) 0.85805(11) 0.06850(8) 0.0191(2) Uani d . 1 1
C C13 -0.15858(13) 0.97272(12) 0.00389(9) 0.0247(2) Uani d . 1 1
H H13 -0.0977 0.9794 -0.0537 0.030 Uiso calc R 1 1
C C14 -0.24767(14) 1.07832(13) 0.02669(9) 0.0275(3) Uani d . 1 1
H H14 -0.2475 1.1586 -0.0162 0.033 Uiso calc R 1 1
C C15 -0.33658(13) 1.06813(12) 0.11105(10) 0.0270(3) Uani d . 1 1
H H15 -0.3945 1.1423 0.1255 0.032 Uiso calc R 1 1
C C16 -0.34221(12) 0.95084(12) 0.17486(9) 0.0225(2) Uani d . 1 1
H H16 -0.4042 0.9428 0.2319 0.027 Uiso calc R 1 1
C C17 -0.25397(11) 0.84723(11) 0.15155(8) 0.0181(2) Uani d . 1 1
C C18 -0.23948(11) 0.70940(11) 0.20107(7) 0.0172(2) Uani d . 1 1
C C19 0.31307(11) 0.57446(12) 0.31515(8) 0.0191(2) Uani d . 1 1
H H19A 0.2872 0.6655 0.3271 0.023 Uiso calc R 1 1
H H19B 0.3601 0.5280 0.3663 0.023 Uiso calc R 1 1
C C20 0.48423(11) 0.46919(12) 0.19829(8) 0.0194(2) Uani d . 1 1
C C21 0.56744(11) 0.51949(12) 0.10683(8) 0.0187(2) Uani d . 1 1
C C22 0.66502(12) 0.45525(13) 0.04912(9) 0.0234(2) Uani d . 1 1
H H22 0.6892 0.3640 0.0648 0.028 Uiso calc R 1 1
C C23 0.72661(12) 0.52973(14) -0.03315(9) 0.0268(3) Uani d . 1 1
H H23 0.7941 0.4883 -0.0743 0.032 Uiso calc R 1 1
C C24 0.69162(12) 0.66280(14) -0.05616(8) 0.0263(3) Uani d . 1 1
H H24 0.7341 0.7105 -0.1134 0.032 Uiso calc R 1 1
C C25 0.59480(12) 0.72803(13) 0.00356(8) 0.0218(2) Uani d . 1 1
H H25 0.5716 0.8196 -0.0111 0.026 Uiso calc R 1 1
C C26 0.53433(11) 0.65336(11) 0.08482(8) 0.0179(2) Uani d . 1 1
C C27 0.43267(11) 0.69367(11) 0.16284(8) 0.0176(2) Uani d . 1 1
C C28 0.02137(12) 0.20410(12) 0.45709(9) 0.0229(2) Uani d . 1 1
H H28A -0.0095 0.2347 0.5183 0.028 Uiso calc R 1 1
H H28B -0.0529 0.1622 0.4421 0.028 Uiso calc R 1 1
C C29 0.19020(12) 0.07027(11) 0.54809(8) 0.0200(2) Uani d . 1 1
C C30 0.29838(11) -0.03345(11) 0.52684(8) 0.0189(2) Uani d . 1 1
C C31 0.38234(12) -0.10727(11) 0.58341(8) 0.0210(2) Uani d . 1 1
H H31 0.3772 -0.0964 0.6471 0.025 Uiso calc R 1 1
C C32 0.47546(13) -0.19880(13) 0.54295(10) 0.0269(3) Uani d . 1 1
H H32 0.5346 -0.2516 0.5799 0.032 Uiso calc R 1 1
C C33 0.48304(13) -0.21396(12) 0.44909(10) 0.0279(3) Uani d . 1 1
H H33 0.5482 -0.2755 0.4229 0.033 Uiso calc R 1 1
C C34 0.39607(13) -0.13983(12) 0.39372(9) 0.0258(3) Uani d . 1 1
H H34 0.4000 -0.1503 0.3301 0.031 Uiso calc R 1 1
C C35 0.30401(12) -0.05075(11) 0.43437(8) 0.0204(2) Uani d . 1 1
C C36 0.19708(13) 0.03783(12) 0.39463(8) 0.0230(2) Uani d . 1 1

loop_
_atom_site_aniso_label
_atom_site_aniso_U_11
_atom_site_aniso_U_22
_atom_site_aniso_U_33
_atom_site_aniso_U_12
_atom_site_aniso_U_13
_atom_site_aniso_U_23
O1 0.0186(4) 0.0158(4) 0.0135(3) -0.0023(3) -0.0002(3) -0.0014(3)
O2 0.0177(4) 0.0257(4) 0.0146(3) 0.0032(3) -0.0047(3) -0.0021(3)
O3 0.0212(4) 0.0260(4) 0.0239(4) -0.0106(3) -0.0042(3) 0.0005(3)
O4 0.0219(4) 0.0305(5) 0.0179(4) -0.0017(3) 0.0002(3) -0.0014(3)
O5 0.0215(4) 0.0266(4) 0.0153(4) -0.0039(3) -0.0015(3) -0.0006(3)
O6 0.0302(5) 0.0228(4) 0.0264(4) -0.0015(4) -0.0057(4) -0.0001(3)
O7 0.0208(4) 0.0216(4) 0.0243(4) -0.0010(3) -0.0020(3) -0.0056(3)
O8 0.0334(5) 0.0295(5) 0.0180(4) 0.0082(4) 0.0013(3) -0.0033(3)
O9 0.0465(6) 0.0388(6) 0.0265(5) -0.0001(5) -0.0157(4) -0.0095(4)
N1 0.0163(4) 0.0197(4) 0.0152(4) -0.0014(3) -0.0030(3) 0.0003(3)
N2 0.0150(4) 0.0211(5) 0.0163(4) -0.0027(3) -0.0009(3) -0.0031(3)
N3 0.0231(5) 0.0189(5) 0.0190(4) 0.0004(4) -0.0030(4) 0.0004(4)
C1 0.0141(5) 0.0177(5) 0.0134(4) -0.0003(4) -0.0016(4) -0.0020(4)
C2 0.0145(5) 0.0166(5) 0.0119(4) -0.0005(4) 0.0007(3) -0.0021(4)
C3 0.0139(5) 0.0193(5) 0.0136(4) -0.0013(4) -0.0007(4) -0.0039(4)
C4 0.0144(5) 0.0203(5) 0.0133(4) 0.0024(4) -0.0018(4) -0.0022(4)
C5 0.0163(5) 0.0181(5) 0.0162(5) 0.0002(4) -0.0004(4) 0.0005(4)
C6 0.0149(5) 0.0191(5) 0.0169(5) -0.0031(4) -0.0010(4) -0.0017(4)
C7 0.0221(5) 0.0191(5) 0.0209(5) 0.0011(4) -0.0021(4) -0.0052(4)
C8 0.0266(6) 0.0377(7) 0.0148(5) 0.0056(5) -0.0050(4) -0.0064(5)
C9 0.0396(7) 0.0272(6) 0.0254(6) -0.0136(5) -0.0121(5) -0.0009(5)
C10 0.0174(5) 0.0190(5) 0.0171(5) -0.0017(4) -0.0054(4) -0.0012(4)
C11 0.0176(5) 0.0227(5) 0.0157(5) -0.0041(4) -0.0044(4) 0.0001(4)
C12 0.0182(5) 0.0217(5) 0.0179(5) -0.0037(4) -0.0053(4) -0.0006(4)
C13 0.0252(6) 0.0257(6) 0.0217(5) -0.0053(5) -0.0051(4) 0.0031(4)
C14 0.0316(7) 0.0212(6) 0.0290(6) -0.0029(5) -0.0104(5) 0.0043(5)
C15 0.0269(6) 0.0213(6) 0.0340(7) 0.0006(5) -0.0102(5) -0.0040(5)
C16 0.0214(5) 0.0237(6) 0.0237(5) -0.0023(4) -0.0051(4) -0.0051(4)
C17 0.0177(5) 0.0200(5) 0.0177(5) -0.0036(4) -0.0062(4) -0.0010(4)
C18 0.0164(5) 0.0210(5) 0.0153(5) -0.0024(4) -0.0053(4) -0.0026(4)
C19 0.0168(5) 0.0267(6) 0.0144(5) -0.0050(4) -0.0012(4) -0.0043(4)
C20 0.0164(5) 0.0237(5) 0.0197(5) -0.0021(4) -0.0054(4) -0.0052(4)
C21 0.0152(5) 0.0245(5) 0.0184(5) -0.0032(4) -0.0042(4) -0.0063(4)
C22 0.0188(5) 0.0291(6) 0.0258(6) -0.0003(4) -0.0052(4) -0.0127(5)
C23 0.0177(5) 0.0432(7) 0.0231(6) -0.0041(5) -0.0005(4) -0.0169(5)
C24 0.0207(6) 0.0422(7) 0.0175(5) -0.0104(5) -0.0003(4) -0.0076(5)
C25 0.0188(5) 0.0289(6) 0.0190(5) -0.0069(4) -0.0041(4) -0.0030(4)
C26 0.0139(5) 0.0244(5) 0.0170(5) -0.0034(4) -0.0030(4) -0.0059(4)
C27 0.0138(5) 0.0229(5) 0.0171(5) -0.0037(4) -0.0036(4) -0.0038(4)
C28 0.0193(5) 0.0224(6) 0.0227(5) -0.0006(4) -0.0019(4) 0.0057(4)
C29 0.0208(5) 0.0184(5) 0.0178(5) -0.0009(4) 0.0001(4) 0.0010(4)
C30 0.0187(5) 0.0173(5) 0.0193(5) -0.0026(4) 0.0007(4) -0.0026(4)
C31 0.0203(5) 0.0207(5) 0.0203(5) -0.0008(4) -0.0004(4) -0.0022(4)
C32 0.0201(6) 0.0252(6) 0.0322(6) 0.0021(5) -0.0015(5) -0.0016(5)
C33 0.0246(6) 0.0212(6) 0.0364(7) -0.0008(5) 0.0021(5) -0.0085(5)
C34 0.0291(6) 0.0236(6) 0.0254(6) -0.0064(5) 0.0026(5) -0.0104(5)
C35 0.0220(5) 0.0186(5) 0.0209(5) -0.0051(4) -0.0012(4) -0.0041(4)
C36 0.0270(6) 0.0210(5) 0.0219(5) -0.0054(4) -0.0042(4) -0.0034(4)

loop_
_atom_type_symbol
_atom_type_description
_atom_type_scat_dispersion_real
_atom_type_scat_dispersion_imag
_atom_type_scat_source
C C 0.0033 0.0016 'International Tables Vol C Tables 4.2.6.8 and 6.1.1.4'
H H 0.0000 0.0000 'International Tables Vol C Tables 4.2.6.8 and 6.1.1.4'
N N 0.0061 0.0033 'International Tables Vol C Tables 4.2.6.8 and 6.1.1.4'
O O 0.0106 0.0060 'International Tables Vol C Tables 4.2.6.8 and 6.1.1.4'

loop_
_geom_angle_atom_site_label_1
_geom_angle_atom_site_label_2
_geom_angle_atom_site_label_3
_geom_angle
C2 O1 C7 112.85(8)
C4 O2 C8 112.02(9)
C6 O3 C9 114.65(9)
C18 N1 C11 111.94(9)
C18 N1 C10 123.58(9)
C11 N1 C10 123.92(9)
C27 N2 C20 111.99(9)
C27 N2 C19 123.90(9)
C20 N2 C19 123.69(10)
C36 N3 C29 112.05(10)
C36 N3 C28 124.02(10)
C29 N3 C28 123.93(10)
O3 C6 C5 118.58(10)
O3 C6 C1 119.46(10)
C5 C6 C1 121.76(10)
C2 C1 C6 117.61(10)
C2 C1 C10 124.23(9)
C6 C1 C10 118.13(9)
O1 C2 C1 119.42(9)
O1 C2 C3 118.54(9)
C1 C2 C3 122.02(10)
C4 C3 C2 117.75(10)
C4 C3 C19 120.26(10)
C2 C3 C19 121.96(10)
O2 C4 C5 118.08(10)
O2 C4 C3 119.75(10)
C5 C4 C3 122.17(10)
C4 C5 C6 118.20(10)
C4 C5 C28 120.91(10)
C6 C5 C28 120.86(10)
O1 C7 H7A 109.5
O1 C7 H7B 109.5
H7A C7 H7B 109.5
O1 C7 H7C 109.5
H7A C7 H7C 109.5
H7B C7 H7C 109.5
O2 C8 H8A 109.5
O2 C8 H8B 109.5
H8A C8 H8B 109.5
O2 C8 H8C 109.5
H8A C8 H8C 109.5
H8B C8 H8C 109.5
O3 C9 H9A 109.5
O3 C9 H9B 109.5
H9A C9 H9B 109.5
O3 C9 H9C 109.5
H9A C9 H9C 109.5
H9B C9 H9C 109.5
N1 C10 C1 115.94(9)
N1 C10 H10A 108.3
C1 C10 H10A 108.3
N1 C10 H10B 108.3
C1 C10 H10B 108.3
H10A C10 H10B 107.4
O4 C11 N1 125.15(11)
O4 C11 C12 129.32(11)
N1 C11 C12 105.53(9)
C13 C12 C17 121.30(11)
C13 C12 C11 130.13(11)
C17 C12 C11 108.52(10)
C12 C13 C14 117.29(12)
C12 C13 H13 121.4
C14 C13 H13 121.4
C15 C14 C13 121.17(12)
C15 C14 H14 119.4
C13 C14 H14 119.4
C16 C15 C14 121.15(12)
C16 C15 H15 119.4
C14 C15 H15 119.4
C17 C16 C15 117.15(11)
C17 C16 H16 121.4
C15 C16 H16 121.4
C16 C17 C12 121.89(11)
C16 C17 C18 130.24(11)
C12 C17 C18 107.80(10)
O5 C18 N1 124.86(11)
O5 C18 C17 129.13(11)
N1 C18 C17 105.96(9)
N2 C19 C3 112.88(9)
N2 C19 H19A 109.0
C3 C19 H19A 109.0
N2 C19 H19B 109.0
C3 C19 H19B 109.0
H19A C19 H19B 107.8
O6 C20 N2 125.21(11)
O6 C20 C21 129.24(11)
N2 C20 C21 105.56(10)
C22 C21 C26 121.27(11)
C22 C21 C20 130.47(11)
C26 C21 C20 108.25(10)
C21 C22 C23 117.28(12)
C21 C22 H22 121.4
C23 C22 H22 121.4
C24 C23 C22 121.47(11)
C24 C23 H23 119.3
C22 C23 H23 119.3
C23 C24 C25 121.02(12)
C23 C24 H24 119.5
C25 C24 H24 119.5
C26 C25 C24 117.04(12)
C26 C25 H25 121.5
C24 C25 H25 121.5
C25 C26 C21 121.89(11)
C25 C26 C27 129.93(11)
C21 C26 C27 108.15(10)
O7 C27 N2 125.44(10)
O7 C27 C26 128.63(11)
N2 C27 C26 105.90(9)
N3 C28 C5 113.73(9)
N3 C28 H28A 108.8
C5 C28 H28A 108.8
N3 C28 H28B 108.8
C5 C28 H28B 108.8
H28A C28 H28B 107.7
O8 C29 N3 125.31(11)
O8 C29 C30 129.03(11)
N3 C29 C30 105.65(9)
C31 C30 C35 121.58(11)
C31 C30 C29 130.32(10)
C35 C30 C29 108.09(10)
C30 C31 C32 117.13(11)
C30 C31 H31 121.4
C32 C31 H31 121.4
C31 C32 C33 121.20(12)
C31 C32 H32 119.4
C33 C32 H32 119.4
C34 C33 C32 120.69(12)
C34 C33 H33 119.7
C32 C33 H33 119.7
C35 C34 C33 117.68(12)
C35 C34 H34 121.2
C33 C34 H34 121.2
C34 C35 C30 121.68(12)
C34 C35 C36 129.94(11)
C30 C35 C36 108.36(10)
O9 C36 N3 124.89(12)
O9 C36 C35 129.29(12)
N3 C36 C35 105.81(10)

loop_
_geom_bond_atom_site_label_1
_geom_bond_atom_site_label_2
_geom_bond_distance
O1 C2 1.3810(13)
O1 C7 1.4465(13)
O2 C4 1.3829(13)
O2 C8 1.4372(14)
O3 C6 1.3761(13)
O3 C9 1.4439(16)
O4 C11 1.2080(14)
O5 C18 1.2085(14)
O6 C20 1.2063(15)
O7 C27 1.2067(14)
O8 C29 1.2042(14)
O9 C36 1.2060(15)
N1 C18 1.3964(14)
N1 C11 1.4000(14)
N1 C10 1.4511(14)
N2 C27 1.3972(14)
N2 C20 1.3991(15)
N2 C19 1.4596(14)
N3 C36 1.3953(15)
N3 C29 1.4009(15)
N3 C28 1.4564(15)
C1 C2 1.3956(15)
C1 C6 1.4048(15)
C1 C10 1.5176(15)
C2 C3 1.4008(15)
C3 C4 1.3905(15)
C3 C19 1.5116(15)
C4 C5 1.3902(16)
C5 C6 1.3947(15)
C5 C28 1.5098(15)
C7 H7A 0.9800
C7 H7B 0.9800
C7 H7C 0.9800
C8 H8A 0.9800
C8 H8B 0.9800
C8 H8C 0.9800
C9 H9A 0.9800
C9 H9B 0.9800
C9 H9C 0.9800
C10 H10A 0.9900
C10 H10B 0.9900
C11 C12 1.4881(16)
C12 C13 1.3816(16)
C12 C17 1.3889(16)
C13 C14 1.3955(19)
C13 H13 0.9500
C14 C15 1.3899(19)
C14 H14 0.9500
C15 C16 1.3960(18)
C15 H15 0.9500
C16 C17 1.3772(16)
C16 H16 0.9500
C17 C18 1.4889(16)
C19 H19A 0.9900
C19 H19B 0.9900
C20 C21 1.4915(16)
C21 C22 1.3806(16)
C21 C26 1.3878(16)
C22 C23 1.3944(18)
C22 H22 0.9500
C23 C24 1.385(2)
C23 H23 0.9500
C24 C25 1.3985(17)
C24 H24 0.9500
C25 C26 1.3811(16)
C25 H25 0.9500
C26 C27 1.4858(15)
C28 H28A 0.9900
C28 H28B 0.9900
C29 C30 1.4894(16)
C30 C31 1.3804(16)
C30 C35 1.3877(16)
C31 C32 1.4004(17)
C31 H31 0.9500
C32 C33 1.3987(19)
C32 H32 0.9500
C33 C34 1.392(2)
C33 H33 0.9500
C34 C35 1.3786(16)
C34 H34 0.9500
C35 C36 1.4862(17)

loop_
_geom_hbond_atom_site_label_D
_geom_hbond_atom_site_label_H
_geom_hbond_atom_site_label_A
_geom_hbond_site_symmetry_A
_geom_hbond_distance_DH
_geom_hbond_distance_HA
_geom_hbond_distance_DA
_geom_hbond_angle_DHA
C7 H7A O8 2_566 0.98 2.47 3.2068(15) 132.1
C8 H8B O5 2_566 0.98 2.34 3.2920(15) 164.8
C9 H9A O4 2_565 0.98 2.56 3.4742(15) 155.8
C9 H9C O9 1_555 0.98 2.38 3.2684(19) 150.8
C10 H10A O4 1_555 0.99 2.54 2.9144(14) 102.0
C10 H10B O3 1_555 0.99 2.32 2.8017(15) 108.7
C19 H19A O7 1_555 0.99 2.54 2.9200(15) 102.7
C19 H19B O2 1_555 0.99 2.36 2.8457(14) 109.1
C23 H23 O1 2_665 0.95 2.45 3.3231(16) 152.8
C28 H28A O8 1_555 0.99 2.52 2.9187(16) 103.4
C28 H28B O3 1_555 0.99 2.34 2.8289(16) 109.2
C32 H32 O2 2_656 0.95 2.56 3.2917(16) 134.0
C34 H34 O7 1_545 0.95 2.46 3.4066(15) 172.1

loop_
_geom_torsion_atom_site_label_1
_geom_torsion_atom_site_label_2
_geom_torsion_atom_site_label_3
_geom_torsion_atom_site_label_4
_geom_torsion
C9 O3 C6 C5 -104.74(12)
C9 O3 C6 C1 80.27(13)
O3 C6 C1 C2 178.55(9)
C5 C6 C1 C2 3.73(16)
O3 C6 C1 C10 -3.32(15)
C5 C6 C1 C10 -178.14(10)
C7 O1 C2 C1 103.89(11)
C7 O1 C2 C3 -77.97(12)
C6 C1 C2 O1 -179.81(9)
C10 C1 C2 O1 2.18(15)
C6 C1 C2 C3 2.11(15)
C10 C1 C2 C3 -175.90(10)
O1 C2 C3 C4 174.67(9)
C1 C2 C3 C4 -7.24(15)
O1 C2 C3 C19 -7.44(15)
C1 C2 C3 C19 170.66(10)
C8 O2 C4 C5 -99.36(12)
C8 O2 C4 C3 81.54(12)
C2 C3 C4 O2 -174.09(9)
C19 C3 C4 O2 7.98(15)
C2 C3 C4 C5 6.85(16)
C19 C3 C4 C5 -171.08(10)
O2 C4 C5 C6 179.58(9)
C3 C4 C5 C6 -1.34(16)
O2 C4 C5 C28 1.27(15)
C3 C4 C5 C28 -179.66(10)
O3 C6 C5 C4 -178.99(10)
C1 C6 C5 C4 -4.12(16)
O3 C6 C5 C28 -0.68(16)
C1 C6 C5 C28 174.19(10)
C18 N1 C10 C1 -81.93(13)
C11 N1 C10 C1 107.26(12)
C2 C1 C10 N1 -42.09(15)
C6 C1 C10 N1 139.92(10)
C18 N1 C11 O4 -175.72(11)
C10 N1 C11 O4 -3.96(18)
C18 N1 C11 C12 3.69(12)
C10 N1 C11 C12 175.45(9)
O4 C11 C12 C13 1.2(2)
N1 C11 C12 C13 -178.18(12)
O4 C11 C12 C17 178.78(12)
N1 C11 C12 C17 -0.59(12)
C17 C12 C13 C14 1.78(18)
C11 C12 C13 C14 179.10(12)
C12 C13 C14 C15 -0.01(19)
C13 C14 C15 C16 -1.7(2)
C14 C15 C16 C17 1.49(18)
C15 C16 C17 C12 0.28(17)
C15 C16 C17 C18 -176.42(11)
C13 C12 C17 C16 -1.96(18)
C11 C12 C17 C16 -179.80(10)
C13 C12 C17 C18 175.39(10)
C11 C12 C17 C18 -2.45(12)
C11 N1 C18 O5 172.43(10)
C10 N1 C18 O5 0.64(17)
C11 N1 C18 C17 -5.16(12)
C10 N1 C18 C17 -176.95(9)
C16 C17 C18 O5 4.2(2)
C12 C17 C18 O5 -172.84(11)
C16 C17 C18 N1 -178.34(11)
C12 C17 C18 N1 4.60(12)
C27 N2 C19 C3 113.18(11)
C20 N2 C19 C3 -74.87(13)
C4 C3 C19 N2 121.69(11)
C2 C3 C19 N2 -56.16(14)
C27 N2 C20 O6 177.12(11)
C19 N2 C20 O6 4.32(18)
C27 N2 C20 C21 -2.87(12)
C19 N2 C20 C21 -175.67(9)
O6 C20 C21 C22 -1.0(2)
N2 C20 C21 C22 178.97(11)
O6 C20 C21 C26 -179.56(12)
N2 C20 C21 C26 0.44(12)
C26 C21 C22 C23 -1.46(17)
C20 C21 C22 C23 -179.82(11)
C21 C22 C23 C24 0.08(17)
C22 C23 C24 C25 1.35(18)
C23 C24 C25 C26 -1.35(17)
C24 C25 C26 C21 -0.03(17)
C24 C25 C26 C27 177.75(11)
C22 C21 C26 C25 1.47(17)
C20 C21 C26 C25 -179.84(10)
C22 C21 C26 C27 -176.74(10)
C20 C21 C26 C27 1.95(12)
C20 N2 C27 O7 -174.20(11)
C19 N2 C27 O7 -1.42(17)
C20 N2 C27 C26 4.04(12)
C19 N2 C27 C26 176.82(9)
C25 C26 C27 O7 -3.5(2)
C21 C26 C27 O7 174.53(11)
C25 C26 C27 N2 178.36(11)
C21 C26 C27 N2 -3.63(12)
C36 N3 C28 C5 -61.67(15)
C29 N3 C28 C5 117.70(12)
C4 C5 C28 N3 -57.36(15)
C6 C5 C28 N3 124.37(12)
C36 N3 C29 O8 179.36(12)
C28 N3 C29 O8 -0.08(19)
C36 N3 C29 C30 -1.62(13)
C28 N3 C29 C30 178.94(10)
O8 C29 C30 C31 2.3(2)
N3 C29 C30 C31 -176.70(12)
O8 C29 C30 C35 -178.89(13)
N3 C29 C30 C35 2.13(12)
C35 C30 C31 C32 1.23(17)
C29 C30 C31 C32 179.92(12)
C30 C31 C32 C33 0.27(18)
C31 C32 C33 C34 -1.2(2)
C32 C33 C34 C35 0.67(19)
C33 C34 C35 C30 0.82(18)
C33 C34 C35 C36 -177.85(12)
C31 C30 C35 C34 -1.83(18)
C29 C30 C35 C34 179.22(11)
C31 C30 C35 C36 177.10(11)
C29 C30 C35 C36 -1.85(13)
C29 N3 C36 O9 179.40(12)
C28 N3 C36 O9 -1.2(2)
C29 N3 C36 C35 0.52(13)
C28 N3 C36 C35 179.97(10)
C34 C35 C36 O9 0.9(2)
C30 C35 C36 O9 -177.93(13)
C34 C35 C36 N3 179.69(12)
C30 C35 C36 N3 0.88(13)
